data_1546407
loop_
_publ_author_name
'Yuan, Yuan'
'Huang, Hongliang'
'Chen, Long'
'Chen, Yulan'

_publ_section_title
;
 N,N&#x2032;-Bicarbazole: A Versatile Building Block toward the
 Construction of Conjugated Porous Polymers for CO2 Capture and Dyes
 Adsorption
;
_journal_name_full Macromolecules
_journal_paper_doi 10.1021/acs.macromol.7b00971
_journal_year 2017
_chemical_formula_moiety 'C24 H12 Br4 N2'
_chemical_formula_sum 'C24 H12 Br4 N2'
_chemical_formula_weight 647.96
_chemical_name_systematic
; 
 ? 
;
_space_group_crystal_system orthorhombic
_space_group_IT_number 61
_space_group_name_Hall '-P 2ac 2ab'
_symmetry_space_group_name_Hall '-P 2ac 2ab'
_symmetry_space_group_name_H-M 'P b c a'
_atom_sites_solution_hydrogens geom
_atom_sites_solution_primary direct
_atom_sites_solution_secondary difmap
_audit_creation_method SHELXL-97
_cell_angle_alpha 90.00
_cell_angle_beta 90.00
_cell_angle_gamma 90.00
_cell_formula_units_Z 8
_cell_length_a 10.5047(8)
_cell_length_b 14.9725(11)
_cell_length_c 27.750(2)
_cell_measurement_reflns_used 11704
_cell_measurement_temperature 113(2)
_cell_measurement_theta_max 0.999
_cell_measurement_theta_min 0.999
_cell_volume 4364.6(6)
_computing_structure_refinement 'SHELXL-97 (Sheldrick, 1997)'
_computing_structure_solution 'SHELXS-97 (Sheldrick, 1990)'
_diffrn_ambient_temperature 113(2)
_diffrn_measured_fraction_theta_full 0.997
_diffrn_measured_fraction_theta_max 0.997
_diffrn_measurement_device_type 'Rigaku Pilatus 200K'
_diffrn_radiation_monochromator graphite
_diffrn_radiation_source 'fine-focus sealed tube'
_diffrn_radiation_type MoK\a
_diffrn_radiation_wavelength 0.71073
_diffrn_reflns_av_R_equivalents 0.0656
_diffrn_reflns_av_sigmaI/netI 0.0340
_diffrn_reflns_limit_h_max 11
_diffrn_reflns_limit_h_min -13
_diffrn_reflns_limit_k_max 19
_diffrn_reflns_limit_k_min -19
_diffrn_reflns_limit_l_max 36
_diffrn_reflns_limit_l_min -36
_diffrn_reflns_number 52839
_diffrn_reflns_theta_full 27.53
_diffrn_reflns_theta_max 27.53
_diffrn_reflns_theta_min 3.09
_exptl_absorpt_coefficient_mu 7.391
_exptl_absorpt_correction_T_max 0.412
_exptl_absorpt_correction_T_min 0.249
_exptl_absorpt_correction_type psi-scan
_exptl_crystal_colour Colorless
_exptl_crystal_density_diffrn 1.972
_exptl_crystal_density_method 'not measured'
_exptl_crystal_description Prism
_exptl_crystal_F_000 2480
_exptl_crystal_size_max 0.20
_exptl_crystal_size_mid 0.18
_exptl_crystal_size_min 0.12
_refine_diff_density_max 0.881
_refine_diff_density_min -0.990
_refine_diff_density_rms 0.077
_refine_ls_extinction_method none
_refine_ls_goodness_of_fit_ref 0.919
_refine_ls_hydrogen_treatment mixed
_refine_ls_matrix_type full
_refine_ls_number_parameters 271
_refine_ls_number_reflns 5010
_refine_ls_number_restraints 0
_refine_ls_restrained_S_all 0.919
_refine_ls_R_factor_all 0.0309
_refine_ls_R_factor_gt 0.0207
_refine_ls_shift/su_max 0.001
_refine_ls_shift/su_mean 0.000
_refine_ls_structure_factor_coef Fsqd
_refine_ls_weighting_details 'calc w=1/[\s^2^(Fo^2^)+(0.0274P)^2^+0.0000P] where P=(Fo^2^+2Fc^2^)/3'
_refine_ls_weighting_scheme calc
_refine_ls_wR_factor_gt 0.0475
_refine_ls_wR_factor_ref 0.0486
_reflns_number_gt 3891
_reflns_number_total 5023
_reflns_threshold_expression >2sigma(I)
_cod_data_source_file ma7b00971_si_002.cif
_cod_data_source_block shelx
_cod_depositor_comments
;
The following automatic conversions were performed:

'_space_group_crystal_system' value 'Orthorhombic' changed to
'orthorhombic' according to
/home/data/users/saulius/crontab/automatic-downloads/rss-feeds/ACS/lib/dictionaries/cif_core.dic
dictionary named 'cif_core.dic' version 2.4.2 from 2011-04-26.

Automatic conversion script
Id: cif_fix_values 4973 2017-02-22 13:04:09Z antanas 
;
_cod_original_cell_volume 4364.5(6)
_cod_database_code 1546407

loop_
_symmetry_equiv_pos_as_xyz
'x, y, z'
'-x+1/2, -y, z+1/2'
'-x, y+1/2, -z+1/2'
'x+1/2, -y+1/2, -z'
'-x, -y, -z'
'x-1/2, y, -z-1/2'
'x, -y-1/2, z-1/2'
'-x-1/2, y-1/2, z'

loop_
_atom_site_label
_atom_site_type_symbol
_atom_site_fract_x
_atom_site_fract_y
_atom_site_fract_z
_atom_site_U_iso_or_equiv
_atom_site_adp_type
_atom_site_occupancy
_atom_site_symmetry_multiplicity
_atom_site_calc_flag
_atom_site_refinement_flags
Br1 Br 0.20513(2) -0.120028(15) 0.043772(9) 0.02896(7) Uani 1 1 d .
Br2 Br 0.61838(2) 0.371038(14) -0.000350(8) 0.02411(6) Uani 1 1 d .
Br3 Br 0.62906(2) 0.120242(14) 0.372656(8) 0.02116(6) Uani 1 1 d .
Br4 Br 1.170447(19) -0.217240(13) 0.221678(9) 0.02270(6) Uani 1 1 d .
N1 N 0.68136(16) 0.04544(11) 0.12399(6) 0.0170(4) Uani 1 1 d .
N2 N 0.74716(16) 0.03198(11) 0.16641(6) 0.0181(4) Uani 1 1 d .
C1 C 0.57322(19) -0.00365(13) 0.11115(7) 0.0158(4) Uani 1 1 d .
C2 C 0.5310(2) -0.08570(14) 0.12779(8) 0.0197(5) Uani 1 1 d .
H2 H 0.5759 -0.1171 0.1522 0.024 Uiso 1 1 calc R
C3 C 0.4199(2) -0.12069(14) 0.10735(8) 0.0223(5) Uani 1 1 d .
H3 H 0.3871 -0.1764 0.1181 0.027 Uiso 1 1 calc R
C4 C 0.35738(19) -0.07329(14) 0.07102(8) 0.0196(5) Uani 1 1 d .
C5 C 0.39970(19) 0.00801(14) 0.05385(7) 0.0173(5) Uani 1 1 d .
H5 H 0.3562 0.0383 0.0287 0.021 Uiso 1 1 calc R
C6 C 0.50868(19) 0.04385(13) 0.07487(7) 0.0146(4) Uani 1 1 d .
C7 C 0.57707(19) 0.12680(13) 0.06743(7) 0.0147(4) Uani 1 1 d .
C8 C 0.55622(19) 0.20037(13) 0.03726(7) 0.0154(4) Uani 1 1 d .
H8 H 0.4852 0.2028 0.0161 0.018 Uiso 1 1 calc R
C9 C 0.64310(19) 0.26888(13) 0.03962(7) 0.0172(4) Uani 1 1 d .
C10 C 0.7482(2) 0.26771(14) 0.07004(7) 0.0194(5) Uani 1 1 d .
H10 H 0.8060 0.3165 0.0700 0.023 Uiso 1 1 calc R
C11 C 0.7691(2) 0.19548(13) 0.10052(8) 0.0199(5) Uani 1 1 d .
H11 H 0.8399 0.1940 0.1218 0.024 Uiso 1 1 calc R
C12 C 0.68291(19) 0.12615(13) 0.09862(7) 0.0157(4) Uani 1 1 d .
C13 C 0.70264(19) 0.05838(13) 0.21162(7) 0.0143(4) Uani 1 1 d .
C14 C 0.60418(19) 0.11613(13) 0.22338(8) 0.0173(4) Uani 1 1 d .
H14 H 0.5536 0.1434 0.1991 0.021 Uiso 1 1 calc R
C15 C 0.58232(19) 0.13260(12) 0.27181(8) 0.0165(4) Uani 1 1 d .
H15 H 0.5154 0.1716 0.2812 0.020 Uiso 1 1 calc R
C16 C 0.65863(19) 0.09189(13) 0.30686(7) 0.0153(4) Uani 1 1 d .
C17 C 0.75637(18) 0.03432(12) 0.29525(7) 0.0133(4) Uani 1 1 d .
H17 H 0.8073 0.0077 0.3196 0.016 Uiso 1 1 calc R
C18 C 0.77810(18) 0.01655(12) 0.24694(7) 0.0129(4) Uani 1 1 d .
C19 C 0.86847(18) -0.03975(12) 0.22149(7) 0.0142(4) Uani 1 1 d .
C20 C 0.96562(18) -0.09651(12) 0.23708(7) 0.0134(4) Uani 1 1 d .
H20 H 0.9840 -0.1038 0.2704 0.016 Uiso 1 1 calc R
C21 C 1.03369(19) -0.14152(13) 0.20230(8) 0.0169(4) Uani 1 1 d .
C22 C 1.0094(2) -0.13287(13) 0.15334(8) 0.0202(5) Uani 1 1 d .
H22 H 1.0581 -0.1662 0.1308 0.024 Uiso 1 1 calc R
C23 C 0.9143(2) -0.07582(14) 0.13709(8) 0.0194(5) Uani 1 1 d .
H23 H 0.8970 -0.0685 0.1037 0.023 Uiso 1 1 calc R
C24 C 0.84551(18) -0.02995(13) 0.17216(7) 0.0146(4) Uani 1 1 d .

loop_
_atom_site_aniso_label
_atom_site_aniso_U_11
_atom_site_aniso_U_22
_atom_site_aniso_U_33
_atom_site_aniso_U_23
_atom_site_aniso_U_13
_atom_site_aniso_U_12
Br1 0.02135(12) 0.03422(13) 0.03131(14) -0.01129(11) 0.00718(10) -0.01190(10)
Br2 0.02890(13) 0.02378(11) 0.01966(12) 0.00841(9) 0.00321(9) -0.00175(9)
Br3 0.02852(13) 0.01974(11) 0.01523(11) -0.00368(9) 0.00342(8) 0.00352(9)
Br4 0.01527(11) 0.01543(10) 0.03739(14) 0.00264(9) 0.00182(9) 0.00405(8)
N1 0.0189(9) 0.0200(9) 0.0120(9) 0.0023(7) -0.0057(7) 0.0003(7)
N2 0.0207(9) 0.0231(9) 0.0106(9) 0.0005(8) -0.0040(7) 0.0074(7)
C1 0.0158(11) 0.0187(10) 0.0129(10) -0.0026(8) 0.0029(8) 0.0037(8)
C2 0.0253(12) 0.0177(10) 0.0161(11) 0.0002(9) 0.0063(9) 0.0059(9)
C3 0.0281(12) 0.0159(10) 0.0229(12) -0.0021(9) 0.0120(10) 0.0012(9)
C4 0.0153(11) 0.0224(11) 0.0210(12) -0.0081(9) 0.0059(9) -0.0025(9)
C5 0.0148(11) 0.0210(11) 0.0161(11) -0.0025(9) 0.0010(8) 0.0009(8)
C6 0.0145(10) 0.0176(10) 0.0117(10) -0.0017(8) 0.0033(8) 0.0014(8)
C7 0.0147(10) 0.0184(10) 0.0111(10) -0.0019(8) 0.0002(8) 0.0011(8)
C8 0.0136(10) 0.0214(11) 0.0111(10) 0.0002(8) 0.0003(8) 0.0014(8)
C9 0.0197(11) 0.0201(11) 0.0119(10) 0.0029(8) 0.0030(8) 0.0019(8)
C10 0.0173(11) 0.0205(11) 0.0205(12) -0.0028(9) 0.0017(8) -0.0033(9)
C11 0.0173(11) 0.0254(12) 0.0169(11) -0.0051(9) -0.0028(9) -0.0012(9)
C12 0.0158(11) 0.0188(10) 0.0126(10) 0.0004(8) 0.0002(8) 0.0039(9)
C13 0.0171(11) 0.0126(9) 0.0133(10) -0.0018(8) -0.0006(8) -0.0010(8)
C14 0.0162(11) 0.0171(10) 0.0187(11) 0.0012(9) -0.0051(8) 0.0018(8)
C15 0.0142(10) 0.0120(9) 0.0232(11) 0.0004(9) -0.0006(8) 0.0009(8)
C16 0.0183(11) 0.0135(9) 0.0140(10) -0.0024(8) -0.0004(8) -0.0026(8)
C17 0.0139(10) 0.0116(9) 0.0144(10) 0.0015(8) -0.0027(8) -0.0003(7)
C18 0.0125(10) 0.0119(9) 0.0143(10) -0.0007(8) -0.0019(8) -0.0007(8)
C19 0.0156(10) 0.0123(9) 0.0147(10) 0.0004(8) -0.0005(8) -0.0007(8)
C20 0.0139(10) 0.0122(9) 0.0141(10) 0.0017(8) -0.0002(8) -0.0012(8)
C21 0.0121(10) 0.0122(10) 0.0264(12) 0.0025(9) -0.0008(9) -0.0012(8)
C22 0.0198(11) 0.0195(10) 0.0212(12) -0.0049(9) 0.0064(9) 0.0012(9)
C23 0.0229(12) 0.0216(11) 0.0136(11) -0.0009(9) 0.0007(9) -0.0009(9)
C24 0.0138(10) 0.0141(9) 0.0160(10) 0.0000(8) -0.0020(8) -0.0001(8)

loop_
_atom_type_symbol
_atom_type_description
_atom_type_scat_dispersion_real
_atom_type_scat_dispersion_imag
_atom_type_scat_source
C C 0.0033 0.0016 'International Tables Vol C Tables 4.2.6.8 and 6.1.1.4'
H H 0.0000 0.0000 'International Tables Vol C Tables 4.2.6.8 and 6.1.1.4'
N N 0.0061 0.0033 'International Tables Vol C Tables 4.2.6.8 and 6.1.1.4'
Br Br -0.2901 2.4595 'International Tables Vol C Tables 4.2.6.8 and 6.1.1.4'

loop_
_geom_angle_atom_site_label_1
_geom_angle_atom_site_label_2
_geom_angle_atom_site_label_3
_geom_angle
N2 N1 C12 123.35(16)
N2 N1 C1 123.19(16)
C12 N1 C1 109.57(16)
N1 N2 C13 123.88(17)
N1 N2 C24 124.38(17)
C13 N2 C24 109.45(16)
C2 C1 N1 129.86(19)
C2 C1 C6 122.17(19)
N1 C1 C6 107.94(17)
C1 C2 C3 117.6(2)
C1 C2 H2 121.2
C3 C2 H2 121.2
C4 C3 C2 119.62(19)
C4 C3 H3 120.2
C2 C3 H3 120.2
C5 C4 C3 123.08(19)
C5 C4 Br1 117.25(16)
C3 C4 Br1 119.66(16)
C4 C5 C6 117.38(19)
C4 C5 H5 121.3
C6 C5 H5 121.3
C5 C6 C1 120.08(19)
C5 C6 C7 132.69(19)
C1 C6 C7 107.23(17)
C8 C7 C12 119.73(18)
C8 C7 C6 132.95(19)
C12 C7 C6 107.32(17)
C9 C8 C7 117.03(18)
C9 C8 H8 121.5
C7 C8 H8 121.5
C8 C9 C10 123.16(19)
C8 C9 Br2 118.71(15)
C10 C9 Br2 118.13(15)
C9 C10 C11 120.32(19)
C9 C10 H10 119.8
C11 C10 H10 119.8
C12 C11 C10 117.3(2)
C12 C11 H11 121.3
C10 C11 H11 121.3
C11 C12 N1 129.72(19)
C11 C12 C7 122.44(19)
N1 C12 C7 107.82(17)
C14 C13 N2 129.62(18)
C14 C13 C18 122.23(19)
N2 C13 C18 108.13(17)
C15 C14 C13 117.56(18)
C15 C14 H14 121.2
C13 C14 H14 121.2
C14 C15 C16 120.10(18)
C14 C15 H15 120.0
C16 C15 H15 120.0
C17 C16 C15 122.43(19)
C17 C16 Br3 119.08(15)
C15 C16 Br3 118.47(15)
C16 C17 C18 117.96(18)
C16 C17 H17 121.0
C18 C17 H17 121.0
C17 C18 C13 119.71(17)
C17 C18 C19 133.58(18)
C13 C18 C19 106.71(17)
C20 C19 C24 119.55(18)
C20 C19 C18 132.85(18)
C24 C19 C18 107.60(16)
C21 C20 C19 117.40(19)
C21 C20 H20 121.3
C19 C20 H20 121.3
C20 C21 C22 122.99(19)
C20 C21 Br4 118.97(16)
C22 C21 Br4 118.03(15)
C21 C22 C23 120.47(19)
C21 C22 H22 119.8
C23 C22 H22 119.8
C22 C23 C24 116.70(19)
C22 C23 H23 121.7
C24 C23 H23 121.7
C23 C24 C19 122.88(18)
C23 C24 N2 129.12(19)
C19 C24 N2 108.00(17)

loop_
_geom_bond_atom_site_label_1
_geom_bond_atom_site_label_2
_geom_bond_distance
Br1 C4 1.902(2)
Br2 C9 1.907(2)
Br3 C16 1.900(2)
Br4 C21 1.907(2)
N1 N2 1.380(2)
N1 C12 1.399(2)
N1 C1 1.399(3)
N2 C13 1.396(2)
N2 C24 1.397(3)
C1 C2 1.385(3)
C1 C6 1.407(3)
C2 C3 1.400(3)
C2 H2 0.9500
C3 C4 1.397(3)
C3 H3 0.9500
C4 C5 1.381(3)
C5 C6 1.392(3)
C5 H5 0.9500
C6 C7 1.450(3)
C7 C8 1.401(3)
C7 C12 1.409(3)
C8 C9 1.375(3)
C8 H8 0.9500
C9 C10 1.390(3)
C10 C11 1.390(3)
C10 H10 0.9500
C11 C12 1.379(3)
C11 H11 0.9500
C13 C14 1.387(3)
C13 C18 1.408(3)
C14 C15 1.386(3)
C14 H14 0.9500
C15 C16 1.400(3)
C15 H15 0.9500
C16 C17 1.379(3)
C17 C18 1.386(3)
C17 H17 0.9500
C18 C19 1.453(3)
C19 C20 1.397(3)
C19 C24 1.398(3)
C20 C21 1.377(3)
C20 H20 0.9500
C21 C22 1.389(3)
C22 C23 1.389(3)
C22 H22 0.9500
C23 C24 1.393(3)
C23 H23 0.9500

loop_
_geom_torsion_atom_site_label_1
_geom_torsion_atom_site_label_2
_geom_torsion_atom_site_label_3
_geom_torsion_atom_site_label_4
_geom_torsion
C12 N1 N2 C13 82.1(2)
C1 N1 N2 C13 -73.3(3)
C12 N1 N2 C24 -116.9(2)
C1 N1 N2 C24 87.7(2)
N2 N1 C1 C2 -19.9(3)
C12 N1 C1 C2 -178.3(2)
N2 N1 C1 C6 161.98(17)
C12 N1 C1 C6 3.6(2)
N1 C1 C2 C3 -178.2(2)
C6 C1 C2 C3 -0.3(3)
C1 C2 C3 C4 0.9(3)
C2 C3 C4 C5 -0.2(3)
C2 C3 C4 Br1 -179.20(15)
C3 C4 C5 C6 -1.2(3)
Br1 C4 C5 C6 177.86(15)
C4 C5 C6 C1 1.8(3)
C4 C5 C6 C7 -177.9(2)
C2 C1 C6 C5 -1.1(3)
N1 C1 C6 C5 177.24(18)
C2 C1 C6 C7 178.65(19)
N1 C1 C6 C7 -3.0(2)
C5 C6 C7 C8 1.4(4)
C1 C6 C7 C8 -178.3(2)
C5 C6 C7 C12 -178.9(2)
C1 C6 C7 C12 1.4(2)
C12 C7 C8 C9 0.6(3)
C6 C7 C8 C9 -179.7(2)
C7 C8 C9 C10 0.1(3)
C7 C8 C9 Br2 -179.52(14)
C8 C9 C10 C11 -0.8(3)
Br2 C9 C10 C11 178.82(16)
C9 C10 C11 C12 0.7(3)
C10 C11 C12 N1 178.6(2)
C10 C11 C12 C7 -0.1(3)
N2 N1 C12 C11 20.2(3)
C1 N1 C12 C11 178.5(2)
N2 N1 C12 C7 -161.03(18)
C1 N1 C12 C7 -2.7(2)
C8 C7 C12 C11 -0.6(3)
C6 C7 C12 C11 179.63(18)
C8 C7 C12 N1 -179.51(17)
C6 C7 C12 N1 0.7(2)
N1 N2 C13 C14 -14.4(3)
C24 N2 C13 C14 -177.8(2)
N1 N2 C13 C18 166.65(17)
C24 N2 C13 C18 3.2(2)
N2 C13 C14 C15 -178.22(19)
C18 C13 C14 C15 0.6(3)
C13 C14 C15 C16 0.3(3)
C14 C15 C16 C17 -0.4(3)
C14 C15 C16 Br3 177.59(15)
C15 C16 C17 C18 -0.3(3)
Br3 C16 C17 C18 -178.34(14)
C16 C17 C18 C13 1.2(3)
C16 C17 C18 C19 -179.1(2)
C14 C13 C18 C17 -1.4(3)
N2 C13 C18 C17 177.67(17)
C14 C13 C18 C19 178.82(18)
N2 C13 C18 C19 -2.1(2)
C17 C18 C19 C20 0.3(4)
C13 C18 C19 C20 -179.9(2)
C17 C18 C19 C24 -179.5(2)
C13 C18 C19 C24 0.3(2)
C24 C19 C20 C21 -0.9(3)
C18 C19 C20 C21 179.3(2)
C19 C20 C21 C22 -0.2(3)
C19 C20 C21 Br4 178.26(14)
C20 C21 C22 C23 1.1(3)
Br4 C21 C22 C23 -177.39(15)
C21 C22 C23 C24 -0.8(3)
C22 C23 C24 C19 -0.3(3)
C22 C23 C24 N2 178.91(19)
C20 C19 C24 C23 1.1(3)
C18 C19 C24 C23 -179.02(18)
C20 C19 C24 N2 -178.19(17)
C18 C19 C24 N2 1.6(2)
N1 N2 C24 C23 14.4(3)
C13 N2 C24 C23 177.7(2)
N1 N2 C24 C19 -166.35(17)
C13 N2 C24 C19 -3.0(2)
